data_7054848
loop_
_publ_author_name
'Jayaratna, Naleen B.'
'Hettiarachchi, Champika V.'
'Yousufuddin, Muhammed'
'Rasika Dias, H. V.'

_publ_section_title
;
 Isolable arene sandwiched copper(i) pyrazolates
;
_journal_issue 7
_journal_name_full 'New J. Chem.'
_journal_page_first 5092
_journal_paper_doi 10.1039/C5NJ01002K
_journal_volume 39
_journal_year 2015
_chemical_formula_moiety '2(C15 H3 Cu3 F18 N6), 2(C3 H3)'
_chemical_formula_sum 'C36 H12 Cu6 F36 N12'
_chemical_formula_weight 1677.82
_space_group_crystal_system triclinic
_space_group_IT_number 2
_space_group_name_Hall '-P 1'
_space_group_name_H-M_alt 'P -1'
_symmetry_space_group_name_Hall '-P 1'
_symmetry_space_group_name_H-M 'P -1'
_atom_sites_solution_hydrogens geom
_audit_creation_date 2015-03-07
_audit_creation_method
;
Olex2 1.2
(compiled 2015.01.26 svn.r3150 for OlexSys, GUI svn.r4998)
;
_audit_update_record
;
2015-05-10 deposited with the CCDC.
2015-05-12 downloaded from the CCDC.
;
_cell_angle_alpha 88.897(7)
_cell_angle_beta 84.185(7)
_cell_angle_gamma 87.425(7)
_cell_formula_units_Z 2
_cell_length_a 9.560(4)
_cell_length_b 12.620(5)
_cell_length_c 21.550(8)
_cell_measurement_reflns_used 9890
_cell_measurement_temperature 150(2)
_cell_measurement_theta_max 34.72
_cell_measurement_theta_min 2.96
_cell_volume 2583.7(18)
_computing_cell_refinement 'SAINT v8.34A (Bruker, 2013)'
_computing_data_reduction 'SAINT v8.34A (Bruker, 2013)'
_computing_molecular_graphics 'Olex2 (Dolomanov et al., 2009)'
_computing_publication_material 'Olex2 (Dolomanov et al., 2009)'
_computing_structure_refinement 'ShelXL (Sheldrick, 2008)'
_diffrn_ambient_temperature 150.03
_diffrn_measured_fraction_theta_full 0.995
_diffrn_measured_fraction_theta_max 0.996
_diffrn_measurement_device_type 'Bruker APEX-II CCD'
_diffrn_measurement_method '\f and \w scans'
_diffrn_radiation_type MoK\a
_diffrn_radiation_wavelength 0.71073
_diffrn_reflns_av_R_equivalents 0.0250
_diffrn_reflns_av_unetI/netI 0.0327
_diffrn_reflns_laue_measured_fraction_full 0.995
_diffrn_reflns_laue_measured_fraction_max 0.996
_diffrn_reflns_limit_h_max 12
_diffrn_reflns_limit_h_min -12
_diffrn_reflns_limit_k_max 16
_diffrn_reflns_limit_k_min -16
_diffrn_reflns_limit_l_max 27
_diffrn_reflns_limit_l_min -27
_diffrn_reflns_number 28553
_diffrn_reflns_point_group_measured_fraction_full 0.995
_diffrn_reflns_point_group_measured_fraction_max 0.996
_diffrn_reflns_theta_full 25.000
_diffrn_reflns_theta_max 26.999
_diffrn_reflns_theta_min 2.962
_diffrn_standards_number 0
_exptl_absorpt_coefficient_mu 2.600
_exptl_absorpt_correction_T_max 0.8789
_exptl_absorpt_correction_T_min 0.5315
_exptl_absorpt_correction_type multi-scan
_exptl_absorpt_process_details
;
SADABS-2014/5 (Bruker,2014/5) was used for absorption correction.
wR2(int) was 0.0516 before and 0.0418 after correction.
The Ratio of minimum to maximum transmission is 0.6047.
The \l/2 correction factor is 0.00150.
;
_exptl_crystal_colour colourless
_exptl_crystal_colour_primary colourless
_exptl_crystal_density_diffrn 2.157
_exptl_crystal_description platy
_exptl_crystal_F_000 1620
_exptl_crystal_size_max 0.387
_exptl_crystal_size_mid 0.305
_exptl_crystal_size_min 0.116
_refine_diff_density_max 0.992
_refine_diff_density_min -0.583
_refine_diff_density_rms 0.077
_refine_ls_extinction_method none
_refine_ls_goodness_of_fit_ref 1.025
_refine_ls_hydrogen_treatment constr
_refine_ls_matrix_type full
_refine_ls_number_parameters 867
_refine_ls_number_reflns 11227
_refine_ls_number_restraints 1122
_refine_ls_restrained_S_all 0.990
_refine_ls_R_factor_all 0.0500
_refine_ls_R_factor_gt 0.0374
_refine_ls_shift/su_max 0.001
_refine_ls_shift/su_mean 0.000
_refine_ls_structure_factor_coef Fsqd
_refine_ls_weighting_details 'w=1/[\s^2^(Fo^2^)+(0.0510P)^2^+3.0821P] where P=(Fo^2^+2Fc^2^)/3'
_refine_ls_weighting_scheme calc
_refine_ls_wR_factor_gt 0.0968
_refine_ls_wR_factor_ref 0.1056
_reflns_Friedel_coverage 0.000
_reflns_number_gt 9039
_reflns_number_total 11227
_reflns_threshold_expression 'I > 2\s(I)'
_cod_data_source_file c5nj01002k2.cif
_cod_data_source_block rad200_0m_a_final
_cod_depositor_comments 'Adding full bibliography for 7054848--7054850.cif.'
_cod_original_cell_volume 2583.8(17)
_cod_database_code 7054848
_shelx_space_group_comment
;
The symmetry employed for this shelxl refinement is uniquely defined
by the following loop, which should always be used as a source of
symmetry information in preference to the above space-group names.
They are only intended as comments.
;
_shelx_estimated_absorpt_t_max 0.752
_shelx_estimated_absorpt_t_min 0.433
_olex2_refinement_description
;
1. Fixed Uiso
 At 1.2 times of:
  All C(H) groups
2. Rigid bond restraints
 F1, F2, F3, F4, F5, F6, F7, F8, F9, F10, F11, F12, F13, F14, F15, F16, F17,
 F18, F19, F20, F21, F22, F23, F24, F25, F26, F27, F28, F29, F30, F31, F32, F33,
  F34, F35, F36, F7A, F9A, F8A, F34A, F35A, F36A, C1, C2, C3, C4, C5, C6, C7,
 C8, C9, C10, C11, C12, C13, C14, C15, C16, C17, C18, C19, C20, C21, C22, C23,
 C24, C25, C26, C27, C28, C29, C30, C31, C32, C33, C34, C35, C36
 with sigma for 1-2 distances of 0.01 and sigma for 1-3 distances of 0.01
3. Uiso/Uaniso restraints and constraints
F1 \\sim F2 \\sim F3 \\sim F4 \\sim F5 \\sim F6 \\sim F7 \\sim F8 \\sim F9
\\sim F10 \\sim F11 \\sim F12 \\sim F13 \\sim F14 \\sim F15 \\sim F16 \\sim F17
\\sim F18 \\sim F19 \\sim F20 \\sim F21 \\sim F22 \\sim F23 \\sim F24 \\sim F25
\\sim F26 \\sim F27 \\sim F28 \\sim F29 \\sim F30 \\sim F31 \\sim F32 \\sim F33
\\sim F34 \\sim F35 \\sim F36 \\sim F7A \\sim F9A \\sim F8A \\sim F34A \\sim
F35A \\sim F36A \\sim C1 \\sim C2 \\sim C3 \\sim C4 \\sim C5 \\sim C6 \\sim C7
\\sim C8 \\sim C9 \\sim C10 \\sim C11 \\sim C12 \\sim C13 \\sim C14 \\sim C15
\\sim C16 \\sim C17 \\sim C18 \\sim C19 \\sim C20 \\sim C21 \\sim C22 \\sim C23
\\sim C24 \\sim C25 \\sim C26 \\sim C27 \\sim C28 \\sim C29 \\sim C30 \\sim C31
\\sim C32 \\sim C33 \\sim C34 \\sim C35 \\sim C36: within 1.7A with sigma of
0.04 and sigma for terminal atoms of 0.08
Uanis(C1) \\sim Ueq, Uanis(C2) \\sim Ueq, Uanis(C3) \\sim Ueq, Uanis(C4) \\sim
Ueq, Uanis(C5) \\sim Ueq, Uanis(C6) \\sim Ueq, Uanis(C7) \\sim Ueq, Uanis(C8)
\\sim Ueq, Uanis(C9) \\sim Ueq, Uanis(C10) \\sim Ueq, Uanis(C11) \\sim Ueq,
Uanis(C12) \\sim Ueq, Uanis(C13) \\sim Ueq, Uanis(C14) \\sim Ueq, Uanis(C15)
\\sim Ueq, Uanis(C16) \\sim Ueq, Uanis(C17) \\sim Ueq, Uanis(C18) \\sim Ueq,
Uanis(C19) \\sim Ueq, Uanis(C20) \\sim Ueq, Uanis(C21) \\sim Ueq, Uanis(C22)
\\sim Ueq, Uanis(C23) \\sim Ueq, Uanis(C24) \\sim Ueq, Uanis(C25) \\sim Ueq,
Uanis(C26) \\sim Ueq, Uanis(C27) \\sim Ueq, Uanis(C28) \\sim Ueq, Uanis(C29)
\\sim Ueq, Uanis(C30) \\sim Ueq, Uanis(C31) \\sim Ueq, Uanis(C32) \\sim Ueq,
Uanis(C33) \\sim Ueq, Uanis(C34) \\sim Ueq, Uanis(C35) \\sim Ueq, Uanis(C36)
\\sim Ueq, Uanis(F1) \\sim Ueq, Uanis(F2) \\sim Ueq, Uanis(F3) \\sim Ueq,
Uanis(F4) \\sim Ueq, Uanis(F5) \\sim Ueq, Uanis(F6) \\sim Ueq, Uanis(F7) \\sim
Ueq, Uanis(F8) \\sim Ueq, Uanis(F9) \\sim Ueq, Uanis(F10) \\sim Ueq, Uanis(F11)
\\sim Ueq, Uanis(F12) \\sim Ueq, Uanis(F13) \\sim Ueq, Uanis(F14) \\sim Ueq,
Uanis(F15) \\sim Ueq, Uanis(F16) \\sim Ueq, Uanis(F17) \\sim Ueq, Uanis(F18)
\\sim Ueq, Uanis(F19) \\sim Ueq, Uanis(F20) \\sim Ueq, Uanis(F21) \\sim Ueq,
Uanis(F22) \\sim Ueq, Uanis(F23) \\sim Ueq, Uanis(F24) \\sim Ueq, Uanis(F25)
\\sim Ueq, Uanis(F26) \\sim Ueq, Uanis(F27) \\sim Ueq, Uanis(F28) \\sim Ueq,
Uanis(F29) \\sim Ueq, Uanis(F30) \\sim Ueq, Uanis(F31) \\sim Ueq, Uanis(F32)
\\sim Ueq, Uanis(F33) \\sim Ueq, Uanis(F34) \\sim Ueq, Uanis(F35) \\sim Ueq,
Uanis(F36) \\sim Ueq, Uanis(F7A) \\sim Ueq, Uanis(F9A) \\sim Ueq, Uanis(F8A)
\\sim Ueq, Uanis(F34A) \\sim Ueq, Uanis(F35A) \\sim Ueq, Uanis(F36A) \\sim Ueq:
with sigma of 0.1 and sigma for terminal atoms of 0.2
4. Others
 Sof(F7)=Sof(F9)=Sof(F8A)=1-FVAR(1)
 Sof(F8)=Sof(F7A)=Sof(F9A)=FVAR(1)
 Sof(F34A)=Sof(F35A)=Sof(F36A)=1-FVAR(2)
 Sof(F34)=Sof(F35)=Sof(F36)=FVAR(2)
5.a Aromatic/amide H refined with riding coordinates:
 C2(H2), C7(H7), C12(H12), C17(H17), C22(H22), C27(H27), C31(H31), C32(H32),
 C33(H33), C34(H34), C35(H35), C36(H36)
;
_shelx_shelxl_version_number 2014/7
_olex2_submission_special_instructions 'No special instructions were received'

loop_
_space_group_symop_operation_xyz
'x, y, z'
'-x, -y, -z'

loop_
_atom_site_label
_atom_site_type_symbol
_atom_site_fract_x
_atom_site_fract_y
_atom_site_fract_z
_atom_site_U_iso_or_equiv
_atom_site_adp_type
_atom_site_occupancy
_atom_site_site_symmetry_order
_atom_site_calc_flag
_atom_site_refinement_flags_posn
_atom_site_refinement_flags_adp
_atom_site_refinement_flags_occupancy
_atom_site_disorder_assembly
_atom_site_disorder_group
Cu1 Cu 0.15702(4) -0.11969(3) 0.47146(2) 0.03624(10) Uani 1 1 d . . . . .
Cu2 Cu 0.13647(4) 0.07486(3) 0.56692(2) 0.03874(10) Uani 1 1 d . . . . .
Cu3 Cu 0.22793(4) 0.11613(3) 0.42004(2) 0.03725(10) Uani 1 1 d . . . . .
F1 F 0.2610(3) -0.3622(2) 0.54073(17) 0.0936(10) Uani 1 1 d . U . . .
F2 F 0.0583(3) -0.3486(2) 0.51208(17) 0.0904(9) Uani 1 1 d . U . . .
F3 F 0.0859(5) -0.4179(3) 0.60036(18) 0.1338(17) Uani 1 1 d . U . . .
F4 F 0.0254(5) -0.0836(3) 0.76198(12) 0.1184(13) Uani 1 1 d . U . . .
F5 F 0.0139(3) 0.0553(3) 0.70456(12) 0.0892(10) Uani 1 1 d . U . . .
F6 F 0.2128(3) -0.0103(3) 0.72354(14) 0.0854(8) Uani 1 1 d . U . . .
F7 F 0.3120(14) 0.3783(8) 0.6528(4) 0.120(3) Uani 0.487(6) 1 d . U P A 1
F8 F 0.2979(14) 0.2117(6) 0.6602(4) 0.102(3) Uani 0.513(6) 1 d . U P A 1
F9 F 0.1166(11) 0.3053(14) 0.6615(4) 0.122(4) Uani 0.487(6) 1 d . U P A 1
F10 F 0.4045(7) 0.4518(3) 0.4103(2) 0.175(2) Uani 1 1 d . U . . .
F11 F 0.4379(7) 0.3036(4) 0.3791(2) 0.176(2) Uani 1 1 d . U . . .
F12 F 0.2505(6) 0.3736(7) 0.3709(2) 0.221(3) Uani 1 1 d . U . . .
F13 F 0.2600(4) 0.1653(2) 0.27291(16) 0.1003(11) Uani 1 1 d . U . . .
F14 F 0.4705(4) 0.1285(3) 0.28879(18) 0.1132(12) Uani 1 1 d . U . . .
F15 F 0.3876(6) 0.0641(3) 0.21048(13) 0.1384(17) Uani 1 1 d . U . . .
F16 F 0.3551(4) -0.3152(2) 0.39565(17) 0.1036(12) Uani 1 1 d . U . . .
F17 F 0.3077(5) -0.3370(3) 0.30405(15) 0.1239(15) Uani 1 1 d . U . . .
F18 F 0.1483(4) -0.3145(3) 0.3772(3) 0.1348(17) Uani 1 1 d . U . . .
N1 N 0.1146(3) -0.1447(2) 0.55705(13) 0.0400(6) Uani 1 1 d . . . . .
N2 N 0.1045(3) -0.0623(2) 0.59740(12) 0.0387(6) Uani 1 1 d . . . . .
N3 N 0.1942(3) 0.2085(2) 0.53846(13) 0.0462(7) Uani 1 1 d . . . . .
N4 N 0.2276(3) 0.2273(2) 0.47628(13) 0.0448(7) Uani 1 1 d . . . . .
N5 N 0.2471(3) 0.0018(2) 0.36518(12) 0.0382(6) Uani 1 1 d . . . . .
N6 N 0.2232(3) -0.0977(2) 0.38776(12) 0.0359(6) Uani 1 1 d . . . . .
C1 C 0.1068(4) -0.2351(3) 0.59166(18) 0.0510(9) Uani 1 1 d . U . . .
C2 C 0.0897(5) -0.2123(4) 0.65454(19) 0.0611(10) Uani 1 1 d . U . . .
H2 H 0.0800 -0.2606 0.6889 0.073 Uiso 1 1 calc R . . . .
C3 C 0.0902(4) -0.1044(3) 0.65556(16) 0.0494(8) Uani 1 1 d . U . . .
C4 C 0.1269(5) -0.3404(3) 0.5621(2) 0.0667(11) Uani 1 1 d . U . . .
C5 C 0.0845(5) -0.0349(4) 0.71123(18) 0.0641(11) Uani 1 1 d . U . . .
C6 C 0.2335(6) 0.2921(3) 0.5688(2) 0.0644(11) Uani 1 1 d . U . . .
C7 C 0.2930(6) 0.3670(3) 0.5280(2) 0.0767(14) Uani 1 1 d . U . . .
H7 H 0.3289 0.4332 0.5373 0.092 Uiso 1 1 calc R . . . .
C8 C 0.2874(5) 0.3223(3) 0.4702(2) 0.0624(11) Uani 1 1 d . U . . .
C9 C 0.2222(8) 0.2950(4) 0.6383(2) 0.0829(14) Uani 1 1 d . U . . .
C10 C 0.3394(8) 0.3669(4) 0.4084(3) 0.0890(16) Uani 1 1 d . U . . .
C11 C 0.3105(4) -0.0074(3) 0.30668(16) 0.0490(8) Uani 1 1 d . U . . .
C12 C 0.3281(4) -0.1130(3) 0.29038(16) 0.0546(9) Uani 1 1 d . U . . .
H12 H 0.3689 -0.1418 0.2520 0.066 Uiso 1 1 calc R . . . .
C13 C 0.2729(4) -0.1666(3) 0.34264(16) 0.0450(8) Uani 1 1 d . U . . .
C14 C 0.3569(6) 0.0871(4) 0.26935(19) 0.0685(12) Uani 1 1 d . U . . .
C15 C 0.2708(5) -0.2832(3) 0.3545(2) 0.0572(10) Uani 1 1 d . U . . .
Cu4 Cu 0.15537(4) 0.39826(3) 1.04870(2) 0.03382(10) Uani 1 1 d . . . . .
Cu5 Cu 0.13454(4) 0.64009(3) 0.99652(2) 0.03346(10) Uani 1 1 d . . . . .
Cu6 Cu 0.22676(4) 0.44999(3) 0.90184(2) 0.03414(10) Uani 1 1 d . . . . .
F19 F 0.0438(3) 0.3370(2) 1.18887(14) 0.0799(8) Uani 1 1 d . U . . .
F20 F 0.0796(5) 0.4337(3) 1.26495(13) 0.1311(15) Uani 1 1 d . U . . .
F21 F 0.2497(3) 0.3771(3) 1.20136(17) 0.0979(11) Uani 1 1 d . U . . .
F22 F 0.0611(7) 0.8415(3) 1.17551(18) 0.183(3) Uani 1 1 d . U . . .
F23 F 0.2237(4) 0.8229(3) 1.1032(2) 0.1131(12) Uani 1 1 d . U . . .
F24 F 0.0161(4) 0.8311(2) 1.08204(19) 0.0977(10) Uani 1 1 d . U . . .
F25 F 0.0807(5) 0.8757(3) 0.9498(2) 0.1258(14) Uani 1 1 d . U . . .
F26 F 0.2953(4) 0.8767(2) 0.95658(15) 0.0954(10) Uani 1 1 d . U . . .
F27 F 0.2112(6) 0.9465(2) 0.87716(16) 0.1387(18) Uani 1 1 d . U . . .
F28 F 0.3452(6) 0.6182(4) 0.71279(15) 0.164(2) Uani 1 1 d . U . . .
F29 F 0.2558(6) 0.4910(4) 0.75748(19) 0.172(2) Uani 1 1 d . U . . .
F30 F 0.4538(5) 0.5187(4) 0.77101(19) 0.1417(18) Uani 1 1 d . U . . .
F31 F 0.4649(4) 0.2781(2) 0.81985(14) 0.0977(10) Uani 1 1 d . U . . .
F32 F 0.2518(5) 0.2614(4) 0.80407(14) 0.1253(15) Uani 1 1 d . U . . .
F33 F 0.3850(4) 0.1248(2) 0.81701(16) 0.1125(13) Uani 1 1 d . U . . .
F34 F 0.347(2) 0.0495(7) 1.0692(5) 0.099(4) Uani 0.50(2) 1 d . U P B 2
F35 F 0.1669(14) 0.1440(19) 1.1010(8) 0.131(6) Uani 0.50(2) 1 d . U P B 2
F36 F 0.362(2) 0.2017(7) 1.1045(6) 0.105(4) Uani 0.50(2) 1 d . U P B 2
N7 N 0.1104(3) 0.5098(2) 1.10425(11) 0.0343(5) Uani 1 1 d . . . . .
N8 N 0.1041(3) 0.6117(2) 1.08212(11) 0.0346(5) Uani 1 1 d . . . . .
N9 N 0.1907(3) 0.6705(2) 0.91283(12) 0.0360(6) Uani 1 1 d . . . . .
N10 N 0.2283(3) 0.5905(2) 0.87264(11) 0.0357(6) Uani 1 1 d . . . . .
N11 N 0.2457(3) 0.3108(2) 0.93192(13) 0.0396(6) Uani 1 1 d . . . . .
N12 N 0.2228(3) 0.2896(2) 0.99450(13) 0.0403(6) Uani 1 1 d . . . . .
C16 C 0.1026(4) 0.5140(3) 1.16699(15) 0.0463(8) Uani 1 1 d . U . . .
C17 C 0.0905(5) 0.6174(4) 1.18643(17) 0.0594(10) Uani 1 1 d . U . . .
H17 H 0.0822 0.6425 1.2280 0.071 Uiso 1 1 calc R . . . .
C18 C 0.0932(4) 0.6761(3) 1.13195(16) 0.0481(8) Uani 1 1 d . U . . .
C19 C 0.1183(5) 0.4156(4) 1.20560(18) 0.0614(11) Uani 1 1 d . U . . .
C20 C 0.0957(6) 0.7933(4) 1.1237(2) 0.0687(12) Uani 1 1 d . U . . .
C21 C 0.2248(4) 0.7625(3) 0.88259(17) 0.0477(8) Uani 1 1 d . U . . .
C22 C 0.2855(5) 0.7429(3) 0.82287(18) 0.0588(10) Uani 1 1 d . U . . .
H22 H 0.3198 0.7925 0.7919 0.071 Uiso 1 1 calc R . . . .
C23 C 0.2845(4) 0.6347(3) 0.81888(16) 0.0483(8) Uani 1 1 d . U . . .
C24 C 0.2041(6) 0.8654(3) 0.9150(2) 0.0687(12) Uani 1 1 d . U . . .
C25 C 0.3371(5) 0.5671(4) 0.76477(19) 0.0668(11) Uani 1 1 d . U . . .
C26 C 0.3124(4) 0.2238(3) 0.90572(19) 0.0529(9) Uani 1 1 d . U . . .
C27 C 0.3349(5) 0.1462(3) 0.9489(2) 0.0626(10) Uani 1 1 d . U . . .
H27 H 0.3793 0.0778 0.9424 0.075 Uiso 1 1 calc R . . . .
C28 C 0.2773(4) 0.1908(3) 1.00461(19) 0.0528(9) Uani 1 1 d . U . . .
C29 C 0.3515(6) 0.2216(4) 0.8366(2) 0.0731(13) Uani 1 1 d . U . . .
C30 C 0.2802(7) 0.1454(4) 1.0687(2) 0.0730(12) Uani 1 1 d . U . . .
C31 C 0.5249(6) -0.0390(7) 0.4405(3) 0.102(2) Uani 1 1 d . U . . .
H31 H 0.5420 -0.0661 0.3995 0.122 Uiso 1 1 calc R . . . .
C32 C 0.5444(5) 0.0674(6) 0.4511(3) 0.0965(18) Uani 1 1 d . U . . .
H32 H 0.5748 0.1134 0.4175 0.116 Uiso 1 1 calc R . . . .
C33 C 0.5192(6) 0.1052(6) 0.5105(4) 0.101(2) Uani 1 1 d . U . . .
H33 H 0.5323 0.1779 0.5180 0.121 Uiso 1 1 calc R . . . .
C34 C 0.4895(5) 0.4299(6) 1.0492(3) 0.0873(17) Uani 1 1 d . U . . .
H34 H 0.4818 0.3815 1.0836 0.105 Uiso 1 1 calc R . . . .
C35 C 0.5331(5) 0.3933(5) 0.9912(3) 0.0882(16) Uani 1 1 d . U . . .
H35 H 0.5562 0.3200 0.9850 0.106 Uiso 1 1 calc R . . . .
C36 C 0.5434(5) 0.4645(6) 0.9410(3) 0.0900(17) Uani 1 1 d . U . . .
H36 H 0.5731 0.4401 0.9002 0.108 Uiso 1 1 calc R . . . .
F7A F 0.3223(12) 0.2816(18) 0.6647(4) 0.160(6) Uani 0.513(6) 1 d . U P A 2
F9A F 0.1410(11) 0.3812(6) 0.6629(3) 0.097(3) Uani 0.513(6) 1 d . U P A 2
F8A F 0.1164(13) 0.2196(6) 0.6664(3) 0.118(4) Uani 0.487(6) 1 d . U P A 2
F34A F 0.3958(15) 0.155(2) 1.0888(9) 0.155(7) Uani 0.50(2) 1 d . U P B 1
F35A F 0.239(2) 0.0457(6) 1.0709(5) 0.118(5) Uani 0.50(2) 1 d . U P B 1
F36A F 0.1746(17) 0.1919(8) 1.1080(6) 0.099(3) Uani 0.50(2) 1 d . U P B 1

loop_
_atom_site_aniso_label
_atom_site_aniso_U_11
_atom_site_aniso_U_22
_atom_site_aniso_U_33
_atom_site_aniso_U_23
_atom_site_aniso_U_13
_atom_site_aniso_U_12
Cu1 0.0405(2) 0.0374(2) 0.02925(19) 0.00097(15) 0.00152(14) 0.00380(15)
Cu2 0.0469(2) 0.0406(2) 0.02777(19) -0.00090(15) -0.00378(15) 0.00922(16)
Cu3 0.0451(2) 0.0357(2) 0.02983(19) 0.00065(15) -0.00200(15) 0.00576(16)
F1 0.082(2) 0.0631(18) 0.131(3) -0.0122(17) -0.0026(18) 0.0256(14)
F2 0.099(2) 0.0629(18) 0.111(2) -0.0282(16) -0.0214(18) 0.0187(15)
F3 0.229(5) 0.0508(17) 0.108(3) 0.0230(17) 0.046(3) -0.015(2)
F4 0.167(3) 0.157(3) 0.0305(14) 0.0037(16) 0.0132(17) -0.047(3)
F5 0.099(2) 0.120(2) 0.0486(14) -0.0345(15) -0.0246(13) 0.0487(18)
F6 0.0801(19) 0.108(2) 0.0715(18) -0.0144(16) -0.0276(14) 0.0104(16)
F7 0.198(9) 0.099(6) 0.069(5) -0.041(5) -0.022(5) -0.040(6)
F8 0.178(9) 0.086(5) 0.045(4) -0.015(3) -0.036(4) 0.028(5)
F9 0.106(6) 0.192(11) 0.063(4) -0.030(8) 0.002(4) 0.041(7)
F10 0.316(7) 0.084(3) 0.124(3) 0.027(2) 0.003(4) -0.089(4)
F11 0.250(5) 0.107(3) 0.145(4) 0.043(3) 0.104(4) -0.004(3)
F12 0.148(4) 0.419(10) 0.102(3) 0.154(5) -0.040(3) -0.091(5)
F13 0.119(3) 0.0704(19) 0.101(2) 0.0390(17) 0.0181(19) 0.0241(17)
F14 0.104(3) 0.114(3) 0.118(3) 0.058(2) 0.006(2) -0.031(2)
F15 0.260(5) 0.101(3) 0.0391(15) 0.0172(15) 0.045(2) 0.018(3)
F16 0.153(3) 0.0436(15) 0.124(3) 0.0077(16) -0.067(2) 0.0043(17)
F17 0.235(5) 0.0632(19) 0.068(2) -0.0315(16) 0.002(2) 0.018(2)
F18 0.092(2) 0.0556(19) 0.248(5) -0.002(2) 0.029(3) -0.0121(16)
N1 0.0396(14) 0.0418(15) 0.0364(14) 0.0064(11) 0.0029(11) 0.0043(11)
N2 0.0388(14) 0.0479(16) 0.0278(13) 0.0027(11) -0.0002(10) 0.0081(11)
N3 0.0645(19) 0.0400(16) 0.0337(15) -0.0059(12) -0.0070(13) 0.0103(13)
N4 0.0587(18) 0.0364(15) 0.0386(15) 0.0016(12) -0.0050(12) 0.0060(12)
N5 0.0456(15) 0.0410(15) 0.0266(13) 0.0016(11) -0.0016(10) 0.0068(11)
N6 0.0402(14) 0.0373(14) 0.0297(13) -0.0031(10) -0.0030(10) 0.0038(11)
C1 0.054(2) 0.046(2) 0.050(2) 0.0134(15) 0.0055(16) 0.0058(16)
C2 0.070(3) 0.065(2) 0.045(2) 0.0234(18) 0.0056(18) 0.006(2)
C3 0.050(2) 0.065(2) 0.0304(16) 0.0105(15) 0.0006(14) 0.0086(17)
C4 0.081(3) 0.046(2) 0.068(3) 0.0172(19) 0.007(2) 0.005(2)
C5 0.071(3) 0.090(3) 0.0311(19) 0.0045(18) -0.0069(17) 0.005(2)
C6 0.105(4) 0.040(2) 0.049(2) -0.0130(16) -0.015(2) 0.008(2)
C7 0.122(4) 0.036(2) 0.074(3) -0.0090(19) -0.016(3) -0.004(2)
C8 0.094(3) 0.0337(19) 0.059(2) 0.0029(17) -0.008(2) -0.0002(19)
C9 0.131(5) 0.064(3) 0.054(3) -0.026(2) -0.014(3) 0.010(3)
C10 0.149(5) 0.045(3) 0.071(3) 0.011(2) -0.002(3) -0.011(3)
C11 0.058(2) 0.056(2) 0.0300(17) 0.0037(14) 0.0005(14) 0.0126(16)
C12 0.065(2) 0.065(2) 0.0311(17) -0.0089(16) 0.0036(15) 0.0168(19)
C13 0.0485(19) 0.0489(19) 0.0372(17) -0.0094(14) -0.0057(14) 0.0099(15)
C14 0.092(3) 0.067(3) 0.040(2) 0.0158(19) 0.014(2) 0.018(2)
C15 0.065(2) 0.049(2) 0.057(2) -0.0167(18) -0.0035(18) 0.0032(18)
Cu4 0.0367(2) 0.0362(2) 0.02852(19) 0.00331(14) -0.00224(14) -0.00525(15)
Cu5 0.0394(2) 0.0352(2) 0.02580(18) 0.00108(14) -0.00263(14) -0.00406(15)
Cu6 0.0370(2) 0.0372(2) 0.02810(19) 0.00004(14) -0.00075(14) -0.00582(15)
F19 0.0846(19) 0.0779(18) 0.0816(19) 0.0399(15) -0.0269(15) -0.0282(14)
F20 0.233(5) 0.124(3) 0.0299(14) 0.0234(16) 0.0106(19) 0.000(3)
F21 0.0696(18) 0.107(2) 0.122(3) 0.057(2) -0.0371(17) -0.0128(16)
F22 0.382(8) 0.070(2) 0.084(2) -0.045(2) 0.051(3) -0.017(3)
F23 0.101(2) 0.068(2) 0.177(4) 0.016(2) -0.034(2) -0.0362(18)
F24 0.105(2) 0.0429(15) 0.149(3) 0.0016(17) -0.033(2) 0.0018(14)
F25 0.127(3) 0.070(2) 0.177(4) -0.054(2) 0.006(3) 0.001(2)
F26 0.142(3) 0.0672(18) 0.087(2) -0.0148(15) -0.055(2) -0.0104(18)
F27 0.305(6) 0.0447(16) 0.076(2) 0.0193(15) -0.060(3) -0.034(2)
F28 0.277(6) 0.150(4) 0.0425(17) 0.025(2) 0.054(3) 0.067(4)
F29 0.194(4) 0.220(5) 0.100(3) -0.108(3) 0.059(3) -0.101(4)
F30 0.139(3) 0.175(4) 0.109(3) -0.065(3) -0.023(2) 0.070(3)
F31 0.134(3) 0.0753(19) 0.0762(19) -0.0167(15) 0.0407(18) -0.0267(18)
F32 0.141(3) 0.190(4) 0.0403(16) -0.024(2) -0.0019(17) 0.043(3)
F33 0.168(3) 0.0643(18) 0.095(2) -0.0401(17) 0.051(2) -0.0148(19)
F34 0.157(11) 0.049(4) 0.091(5) 0.018(3) -0.029(6) 0.019(5)
F35 0.100(6) 0.186(16) 0.100(8) 0.083(10) 0.004(5) 0.018(7)
F36 0.199(11) 0.057(4) 0.069(5) 0.022(3) -0.060(6) -0.035(5)
N7 0.0332(13) 0.0436(15) 0.0256(12) 0.0024(10) 0.0001(9) -0.0051(10)
N8 0.0369(13) 0.0379(14) 0.0287(13) -0.0029(10) -0.0003(10) -0.0048(10)
N9 0.0431(14) 0.0362(14) 0.0301(13) 0.0049(10) -0.0076(10) -0.0099(11)
N10 0.0406(14) 0.0431(15) 0.0239(12) 0.0034(10) -0.0028(10) -0.0089(11)
N11 0.0442(15) 0.0373(15) 0.0371(14) -0.0040(11) -0.0002(11) -0.0045(11)
N12 0.0471(16) 0.0354(14) 0.0388(15) 0.0018(11) -0.0042(11) -0.0080(11)
C16 0.0469(19) 0.066(2) 0.0258(15) 0.0055(14) 0.0008(13) -0.0093(16)
C17 0.074(3) 0.075(3) 0.0281(17) -0.0131(17) 0.0031(16) -0.012(2)
C18 0.056(2) 0.051(2) 0.0360(18) -0.0122(15) 0.0030(15) -0.0085(16)
C19 0.072(3) 0.079(3) 0.0339(19) 0.0166(18) -0.0060(17) -0.016(2)
C20 0.103(4) 0.054(2) 0.048(2) -0.0149(19) 0.002(2) -0.009(2)
C21 0.065(2) 0.0393(18) 0.0414(18) 0.0122(14) -0.0158(16) -0.0158(16)
C22 0.074(3) 0.062(2) 0.042(2) 0.0217(17) -0.0077(17) -0.027(2)
C23 0.053(2) 0.060(2) 0.0317(16) 0.0120(15) -0.0001(14) -0.0136(16)
C24 0.108(4) 0.044(2) 0.058(3) 0.0114(18) -0.023(2) -0.019(2)
C25 0.080(3) 0.083(3) 0.034(2) 0.0038(19) 0.0132(19) -0.010(2)
C26 0.060(2) 0.042(2) 0.056(2) -0.0144(16) 0.0041(17) -0.0053(16)
C27 0.077(3) 0.036(2) 0.074(3) -0.0071(18) -0.004(2) 0.0033(18)
C28 0.068(2) 0.0330(18) 0.058(2) 0.0043(15) -0.0109(18) -0.0065(16)
C29 0.091(3) 0.063(3) 0.060(3) -0.019(2) 0.018(2) 0.002(2)
C30 0.100(4) 0.044(2) 0.074(3) 0.018(2) -0.011(3) -0.004(2)
C31 0.050(3) 0.147(5) 0.113(5) -0.017(4) -0.036(3) 0.021(3)
C32 0.041(2) 0.130(5) 0.121(5) 0.009(4) -0.031(3) 0.008(3)
C33 0.048(3) 0.121(5) 0.140(6) -0.012(4) -0.043(3) 0.013(3)
C34 0.037(2) 0.118(5) 0.112(4) 0.020(4) -0.028(2) -0.022(3)
C35 0.037(2) 0.104(4) 0.128(5) -0.002(4) -0.025(3) -0.011(2)
C36 0.035(2) 0.137(6) 0.102(4) -0.004(4) -0.021(2) -0.023(3)
F7A 0.118(6) 0.304(18) 0.054(5) -0.025(11) -0.023(4) 0.064(9)
F9A 0.163(7) 0.065(4) 0.057(3) -0.030(3) 0.008(4) 0.011(4)
F8A 0.246(11) 0.073(4) 0.035(3) -0.012(3) 0.011(4) -0.048(6)
F34A 0.119(7) 0.232(19) 0.124(11) 0.103(12) -0.062(6) -0.037(9)
F35A 0.204(15) 0.034(3) 0.110(6) 0.028(3) 0.015(7) -0.010(5)
F36A 0.185(9) 0.064(5) 0.044(4) 0.018(4) -0.004(4) 0.019(5)

loop_
_atom_type_symbol
_atom_type_description
_atom_type_scat_dispersion_real
_atom_type_scat_dispersion_imag
_atom_type_scat_source
C C 0.0033 0.0016 'International Tables Vol C Tables 4.2.6.8 and 6.1.1.4'
H H 0.0000 0.0000 'International Tables Vol C Tables 4.2.6.8 and 6.1.1.4'
N N 0.0061 0.0033 'International Tables Vol C Tables 4.2.6.8 and 6.1.1.4'
F F 0.0171 0.0103 'International Tables Vol C Tables 4.2.6.8 and 6.1.1.4'
Cu Cu 0.3201 1.2651 'International Tables Vol C Tables 4.2.6.8 and 6.1.1.4'

loop_
_geom_angle_atom_site_label_1
_geom_angle_atom_site_label_2
_geom_angle_atom_site_label_3
_geom_angle
_geom_angle_site_symmetry_1
_geom_angle_site_symmetry_3
N1 Cu1 Cu2 100.16(9) . 2_556
N6 Cu1 Cu2 87.06(8) . 2_556
N6 Cu1 N1 172.78(12) . .
N2 Cu2 Cu1 95.88(9) . 2_556
N2 Cu2 N3 172.16(13) . .
N3 Cu2 Cu1 91.92(10) . 2_556
N4 Cu3 N5 174.24(13) . .
N2 N1 Cu1 120.0(2) . .
C1 N1 Cu1 132.2(3) . .
C1 N1 N2 107.3(3) . .
N1 N2 Cu2 119.6(2) . .
C3 N2 Cu2 132.7(3) . .
C3 N2 N1 107.0(3) . .
N4 N3 Cu2 120.3(2) . .
C6 N3 Cu2 131.6(3) . .
C6 N3 N4 107.2(3) . .
N3 N4 Cu3 119.7(2) . .
C8 N4 Cu3 130.9(3) . .
C8 N4 N3 107.4(3) . .
N6 N5 Cu3 119.42(19) . .
C11 N5 Cu3 131.4(3) . .
C11 N5 N6 107.6(3) . .
N5 N6 Cu1 120.54(19) . .
C13 N6 Cu1 131.3(2) . .
C13 N6 N5 107.5(3) . .
N1 C1 C2 110.5(4) . .
N1 C1 C4 121.1(3) . .
C2 C1 C4 128.2(4) . .
C1 C2 H2 128.1 . .
C3 C2 C1 103.7(3) . .
C3 C2 H2 128.1 . .
N2 C3 C2 111.5(3) . .
N2 C3 C5 120.6(4) . .
C2 C3 C5 127.9(4) . .
F1 C4 C1 112.2(4) . .
F2 C4 F1 103.6(4) . .
F2 C4 C1 113.6(4) . .
F3 C4 F1 107.8(4) . .
F3 C4 F2 106.5(5) . .
F3 C4 C1 112.5(4) . .
F4 C5 F6 106.8(4) . .
F4 C5 C3 111.0(4) . .
F5 C5 F4 107.6(4) . .
F5 C5 F6 106.3(4) . .
F5 C5 C3 113.3(3) . .
F6 C5 C3 111.5(4) . .
N3 C6 C7 111.4(4) . .
N3 C6 C9 121.8(4) . .
C7 C6 C9 126.5(4) . .
C6 C7 H7 128.4 . .
C6 C7 C8 103.2(4) . .
C8 C7 H7 128.4 . .
N4 C8 C7 110.7(4) . .
N4 C8 C10 121.9(4) . .
C7 C8 C10 127.4(4) . .
F7 C9 C6 105.3(6) . .
F8 C9 F7 98.2(8) . .
F8 C9 C6 109.4(5) . .
F9 C9 F7 112.3(10) . .
F9 C9 F8 114.1(11) . .
F9 C9 C6 115.8(7) . .
C6 C9 F8A 110.9(5) . .
F7A C9 C6 120.4(8) . .
F7A C9 F9A 110.1(10) . .
F7A C9 F8A 106.9(12) . .
F9A C9 C6 113.3(6) . .
F9A C9 F8A 91.2(7) . .
F10 C10 F11 101.1(6) . .
F10 C10 C8 114.7(5) . .
F11 C10 C8 111.4(5) . .
F12 C10 F10 112.0(6) . .
F12 C10 F11 101.9(6) . .
F12 C10 C8 114.1(6) . .
N5 C11 C12 110.5(3) . .
N5 C11 C14 121.4(3) . .
C12 C11 C14 128.1(3) . .
C11 C12 H12 128.0 . .
C13 C12 C11 103.9(3) . .
C13 C12 H12 128.0 . .
N6 C13 C12 110.5(3) . .
N6 C13 C15 120.7(3) . .
C12 C13 C15 128.7(3) . .
F13 C14 F14 104.9(5) . .
F13 C14 C11 112.2(4) . .
F14 C14 C11 112.8(4) . .
F15 C14 F13 108.0(4) . .
F15 C14 F14 107.1(5) . .
F15 C14 C11 111.4(4) . .
F16 C15 C13 112.5(3) . .
F17 C15 F16 107.0(4) . .
F17 C15 C13 112.1(4) . .
F18 C15 F16 104.4(4) . .
F18 C15 F17 107.1(4) . .
F18 C15 C13 113.2(3) . .
N12 Cu4 N7 173.12(12) . .
N9 Cu5 N8 172.15(12) . .
N11 Cu6 N10 173.84(12) . .
N8 N7 Cu4 119.73(19) . .
C16 N7 Cu4 132.0(3) . .
C16 N7 N8 107.4(3) . .
N7 N8 Cu5 120.36(19) . .
C18 N8 Cu5 131.7(2) . .
C18 N8 N7 107.3(3) . .
N10 N9 Cu5 120.0(2) . .
N10 N9 C21 107.2(3) . .
C21 N9 Cu5 131.9(2) . .
N9 N10 Cu6 119.64(19) . .
C23 N10 Cu6 132.0(3) . .
C23 N10 N9 107.3(3) . .
N12 N11 Cu6 120.1(2) . .
C26 N11 Cu6 131.1(3) . .
C26 N11 N12 106.7(3) . .
N11 N12 Cu4 119.5(2) . .
C28 N12 Cu4 132.3(3) . .
C28 N12 N11 107.4(3) . .
N7 C16 C17 110.7(3) . .
N7 C16 C19 121.0(4) . .
C17 C16 C19 128.1(3) . .
C16 C17 H17 127.9 . .
C16 C17 C18 104.1(3) . .
C18 C17 H17 127.9 . .
N8 C18 C17 110.5(3) . .
N8 C18 C20 121.0(3) . .
C17 C18 C20 128.3(3) . .
F19 C19 C16 113.4(3) . .
F20 C19 F19 107.4(4) . .
F20 C19 F21 107.3(4) . .
F20 C19 C16 111.2(4) . .
F21 C19 F19 105.0(4) . .
F21 C19 C16 112.1(3) . .
F22 C20 F23 106.6(5) . .
F22 C20 F24 108.9(5) . .
F22 C20 C18 111.8(4) . .
F23 C20 C18 111.0(4) . .
F24 C20 F23 104.4(4) . .
F24 C20 C18 113.7(4) . .
N9 C21 C22 110.7(3) . .
N9 C21 C24 120.9(3) . .
C22 C21 C24 128.4(3) . .
C21 C22 H22 128.3 . .
C23 C22 C21 103.4(3) . .
C23 C22 H22 128.3 . .
N10 C23 C22 111.4(3) . .
N10 C23 C25 120.5(4) . .
C22 C23 C25 128.1(3) . .
F25 C24 C21 113.1(4) . .
F26 C24 F25 102.4(4) . .
F26 C24 C21 112.6(4) . .
F27 C24 F25 106.6(5) . .
F27 C24 F26 108.2(4) . .
F27 C24 C21 113.1(4) . .
F28 C25 F29 104.9(5) . .
F28 C25 C23 113.0(4) . .
F29 C25 C23 112.3(4) . .
F30 C25 F28 109.4(5) . .
F30 C25 F29 102.7(6) . .
F30 C25 C23 113.6(4) . .
N11 C26 C27 112.0(4) . .
N11 C26 C29 119.8(4) . .
C27 C26 C29 128.3(4) . .
C26 C27 H27 128.3 . .
C26 C27 C28 103.4(4) . .
C28 C27 H27 128.3 . .
N12 C28 C27 110.6(4) . .
N12 C28 C30 121.5(4) . .
C27 C28 C30 127.7(4) . .
F31 C29 C26 111.6(4) . .
F32 C29 F31 105.9(5) . .
F32 C29 C26 113.5(4) . .
F33 C29 F31 105.7(4) . .
F33 C29 F32 107.9(5) . .
F33 C29 C26 111.8(4) . .
F34 C30 F36 100.5(8) . .
F34 C30 C28 112.4(6) . .
F35 C30 F34 110.6(8) . .
F35 C30 F36 103.0(11) . .
F35 C30 C28 116.4(8) . .
F36 C30 C28 112.4(6) . .
F34A C30 C28 111.8(8) . .
F34A C30 F35A 113.1(9) . .
F34A C30 F36A 110.7(13) . .
F35A C30 C28 110.5(7) . .
F35A C30 F36A 99.9(9) . .
F36A C30 C28 110.1(6) . .
C32 C31 H31 120.0 . .
C33 C31 H31 120.0 2_656 .
C33 C31 C32 120.0(7) 2_656 .
C31 C32 H32 120.4 . .
C33 C32 C31 119.3(7) . .
C33 C32 H32 120.4 . .
C31 C33 H33 119.6 2_656 .
C32 C33 C31 120.7(7) . 2_656
C32 C33 H33 119.6 . .
C35 C34 H34 119.4 . .
C35 C34 C36 121.1(6) . 2_667
C36 C34 H34 119.4 2_667 .
C34 C35 H35 120.4 . .
C34 C35 C36 119.2(6) . .
C36 C35 H35 120.4 . .
C34 C36 C35 119.7(6) 2_667 .
C34 C36 H36 120.2 2_667 .
C35 C36 H36 120.2 . .

loop_
_geom_bond_atom_site_label_1
_geom_bond_atom_site_label_2
_geom_bond_distance
_geom_bond_site_symmetry_2
Cu1 Cu2 3.0309(11) 2_556
Cu1 N1 1.872(3) .
Cu1 N6 1.870(3) .
Cu2 Cu1 3.0310(11) 2_556
Cu2 N2 1.866(3) .
Cu2 N3 1.871(3) .
Cu3 N4 1.871(3) .
Cu3 N5 1.874(3) .
F1 C4 1.336(5) .
F2 C4 1.326(6) .
F3 C4 1.314(5) .
F4 C5 1.332(5) .
F5 C5 1.310(5) .
F6 C5 1.332(5) .
F7 C9 1.445(10) .
F8 C9 1.354(11) .
F9 C9 1.084(10) .
F10 C10 1.266(7) .
F11 C10 1.325(8) .
F12 C10 1.229(8) .
F13 C14 1.320(5) .
F14 C14 1.334(6) .
F15 C14 1.308(5) .
F16 C15 1.304(5) .
F17 C15 1.304(5) .
F18 C15 1.298(5) .
N1 N2 1.363(4) .
N1 C1 1.351(4) .
N2 C3 1.349(4) .
N3 N4 1.365(4) .
N3 C6 1.340(5) .
N4 C8 1.350(5) .
N5 N6 1.358(4) .
N5 C11 1.347(4) .
N6 C13 1.353(4) .
C1 C2 1.382(6) .
C1 C4 1.482(6) .
C2 H2 0.9500 .
C2 C3 1.363(6) .
C3 C5 1.495(6) .
C6 C7 1.381(7) .
C6 C9 1.491(6) .
C7 H7 0.9500 .
C7 C8 1.383(6) .
C8 C10 1.485(7) .
C9 F7A 1.166(11) .
C9 F9A 1.389(9) .
C9 F8A 1.495(11) .
C11 C12 1.384(6) .
C11 C14 1.485(6) .
C12 H12 0.9500 .
C12 C13 1.374(5) .
C13 C15 1.489(6) .
Cu4 N7 1.872(3) .
Cu4 N12 1.868(3) .
Cu5 N8 1.868(3) .
Cu5 N9 1.867(3) .
Cu6 N10 1.871(3) .
Cu6 N11 1.868(3) .
F19 C19 1.323(5) .
F20 C19 1.316(5) .
F21 C19 1.322(6) .
F22 C20 1.288(5) .
F23 C20 1.326(6) .
F24 C20 1.304(6) .
F25 C24 1.335(7) .
F26 C24 1.326(5) .
F27 C24 1.296(5) .
F28 C25 1.279(5) .
F29 C25 1.283(6) .
F30 C25 1.265(6) .
F31 C29 1.339(6) .
F32 C29 1.317(6) .
F33 C29 1.316(5) .
F34 C30 1.345(9) .
F35 C30 1.227(14) .
F36 C30 1.378(13) .
N7 N8 1.363(4) .
N7 C16 1.348(4) .
N8 C18 1.352(4) .
N9 N10 1.355(4) .
N9 C21 1.357(4) .
N10 C23 1.348(4) .
N11 N12 1.368(4) .
N11 C26 1.349(5) .
N12 C28 1.352(5) .
C16 C17 1.375(6) .
C16 C19 1.491(6) .
C17 H17 0.9500 .
C17 C18 1.375(6) .
C18 C20 1.488(6) .
C21 C22 1.379(6) .
C21 C24 1.482(6) .
C22 H22 0.9500 .
C22 C23 1.370(6) .
C23 C25 1.491(6) .
C26 C27 1.363(6) .
C26 C29 1.498(6) .
C27 H27 0.9500 .
C27 C28 1.387(6) .
C28 C30 1.488(6) .
C30 F34A 1.238(14) .
C30 F35A 1.333(10) .
C30 F36A 1.368(14) .
C31 H31 0.9500 .
C31 C32 1.390(10) .
C31 C33 1.379(10) 2_656
C32 H32 0.9500 .
C32 C33 1.369(9) .
C33 C31 1.378(10) 2_656
C33 H33 0.9500 .
C34 H34 0.9500 .
C34 C35 1.360(9) .
C34 C36 1.371(9) 2_667
C35 H35 0.9500 .
C35 C36 1.391(9) .
C36 C34 1.371(9) 2_667
C36 H36 0.9500 .

loop_
_geom_torsion_atom_site_label_1
_geom_torsion_atom_site_label_2
_geom_torsion_atom_site_label_3
_geom_torsion_atom_site_label_4
_geom_torsion
_geom_torsion_site_symmetry_1
_geom_torsion_site_symmetry_4
Cu1 Cu2 N2 N1 82.8(2) 2_556 .
Cu1 Cu2 N2 C3 -108.1(3) 2_556 .
Cu1 Cu2 N3 N4 -78.2(3) 2_556 .
Cu1 Cu2 N3 C6 114.5(4) 2_556 .
Cu1 N1 N2 Cu2 -1.1(3) . .
Cu1 N1 N2 C3 -172.8(2) . .
Cu1 N1 C1 C2 172.0(3) . .
Cu1 N1 C1 C4 -3.4(6) . .
Cu1 N6 C13 C12 -171.4(3) . .
Cu1 N6 C13 C15 5.1(5) . .
Cu2 Cu1 N1 N2 -88.0(2) 2_556 .
Cu2 Cu1 N1 C1 101.7(3) 2_556 .
Cu2 Cu1 N6 N5 85.1(2) 2_556 .
Cu2 Cu1 N6 C13 -105.0(3) 2_556 .
Cu2 N2 C3 C2 -170.5(3) . .
Cu2 N2 C3 C5 6.4(5) . .
Cu2 N3 N4 Cu3 -4.3(4) . .
Cu2 N3 N4 C8 -169.8(3) . .
Cu2 N3 C6 C7 168.5(3) . .
Cu2 N3 C6 C9 -6.9(7) . .
Cu3 N4 C8 C7 -163.7(3) . .
Cu3 N4 C8 C10 15.6(7) . .
Cu3 N5 N6 Cu1 5.1(3) . .
Cu3 N5 N6 C13 -166.9(2) . .
Cu3 N5 C11 C12 165.2(3) . .
Cu3 N5 C11 C14 -12.4(6) . .
N1 N2 C3 C2 -0.4(4) . .
N1 N2 C3 C5 176.5(3) . .
N1 C1 C2 C3 -1.0(5) . .
N1 C1 C4 F1 72.2(5) . .
N1 C1 C4 F2 -44.9(6) . .
N1 C1 C4 F3 -166.0(4) . .
N2 N1 C1 C2 0.8(4) . .
N2 N1 C1 C4 -174.6(4) . .
N2 C3 C5 F4 159.5(4) . .
N2 C3 C5 F5 38.4(6) . .
N2 C3 C5 F6 -81.6(5) . .
N3 N4 C8 C7 -0.4(5) . .
N3 N4 C8 C10 178.9(5) . .
N3 C6 C7 C8 -0.3(6) . .
N3 C6 C9 F7 162.7(7) . .
N3 C6 C9 F8 58.1(10) . .
N3 C6 C9 F9 -72.7(13) . .
N3 C6 C9 F7A 103.8(16) . .
N3 C6 C9 F9A -122.9(7) . .
N3 C6 C9 F8A -22.0(9) . .
N4 N3 C6 C7 0.0(5) . .
N4 N3 C6 C9 -175.4(5) . .
N4 C8 C10 F10 -173.8(6) . .
N4 C8 C10 F11 -59.7(8) . .
N4 C8 C10 F12 55.1(8) . .
N5 N6 C13 C12 -0.5(4) . .
N5 N6 C13 C15 176.0(3) . .
N5 C11 C12 C13 -0.6(5) . .
N5 C11 C14 F13 -45.2(6) . .
N5 C11 C14 F14 73.1(5) . .
N5 C11 C14 F15 -166.4(4) . .
N6 N5 C11 C12 0.2(4) . .
N6 N5 C11 C14 -177.4(4) . .
N6 C13 C15 F16 -66.6(5) . .
N6 C13 C15 F17 172.8(4) . .
N6 C13 C15 F18 51.5(6) . .
C1 N1 N2 Cu2 171.4(2) . .
C1 N1 N2 C3 -0.3(4) . .
C1 C2 C3 N2 0.9(5) . .
C1 C2 C3 C5 -175.7(4) . .
C2 C1 C4 F1 -102.4(5) . .
C2 C1 C4 F2 140.5(5) . .
C2 C1 C4 F3 19.4(7) . .
C2 C3 C5 F4 -24.2(6) . .
C2 C3 C5 F5 -145.3(4) . .
C2 C3 C5 F6 94.7(5) . .
C4 C1 C2 C3 174.0(4) . .
C6 N3 N4 Cu3 165.7(3) . .
C6 N3 N4 C8 0.3(4) . .
C6 C7 C8 N4 0.4(6) . .
C6 C7 C8 C10 -178.9(6) . .
C7 C6 C9 F7 -12.0(10) . .
C7 C6 C9 F8 -116.6(8) . .
C7 C6 C9 F9 112.7(13) . .
C7 C6 C9 F7A -70.9(16) . .
C7 C6 C9 F9A 62.4(10) . .
C7 C6 C9 F8A 163.3(7) . .
C7 C8 C10 F10 5.5(10) . .
C7 C8 C10 F11 119.5(7) . .
C7 C8 C10 F12 -125.7(7) . .
C9 C6 C7 C8 174.9(5) . .
C11 N5 N6 Cu1 172.2(2) . .
C11 N5 N6 C13 0.2(4) . .
C11 C12 C13 N6 0.7(4) . .
C11 C12 C13 C15 -175.5(4) . .
C12 C11 C14 F13 137.6(5) . .
C12 C11 C14 F14 -104.1(5) . .
C12 C11 C14 F15 16.4(7) . .
C12 C13 C15 F16 109.2(5) . .
C12 C13 C15 F17 -11.4(6) . .
C12 C13 C15 F18 -132.7(5) . .
C14 C11 C12 C13 176.9(4) . .
Cu4 N7 N8 Cu5 1.9(3) . .
Cu4 N7 N8 C18 -170.1(2) . .
Cu4 N7 C16 C17 169.0(3) . .
Cu4 N7 C16 C19 -6.3(5) . .
Cu4 N12 C28 C27 -169.7(3) . .
Cu4 N12 C28 C30 6.2(6) . .
Cu5 N8 C18 C17 -171.5(3) . .
Cu5 N8 C18 C20 4.3(6) . .
Cu5 N9 N10 Cu6 -1.1(3) . .
Cu5 N9 N10 C23 -170.5(2) . .
Cu5 N9 C21 C22 168.5(3) . .
Cu5 N9 C21 C24 -7.8(6) . .
Cu6 N10 C23 C22 -167.1(3) . .
Cu6 N10 C23 C25 12.3(6) . .
Cu6 N11 N12 Cu4 6.0(3) . .
Cu6 N11 N12 C28 -164.7(2) . .
Cu6 N11 C26 C27 162.7(3) . .
Cu6 N11 C26 C29 -17.5(6) . .
N7 N8 C18 C17 -0.8(4) . .
N7 N8 C18 C20 175.0(4) . .
N7 C16 C17 C18 -0.7(4) . .
N7 C16 C19 F19 -46.2(5) . .
N7 C16 C19 F20 -167.4(4) . .
N7 C16 C19 F21 72.6(5) . .
N8 N7 C16 C17 0.3(4) . .
N8 N7 C16 C19 -175.0(3) . .
N8 C18 C20 F22 169.4(5) . .
N8 C18 C20 F23 -71.8(5) . .
N8 C18 C20 F24 45.5(6) . .
N9 N10 C23 C22 0.4(4) . .
N9 N10 C23 C25 179.8(4) . .
N9 C21 C22 C23 0.6(5) . .
N9 C21 C24 F25 -44.0(6) . .
N9 C21 C24 F26 71.5(6) . .
N9 C21 C24 F27 -165.4(4) . .
N10 N9 C21 C22 -0.4(4) . .
N10 N9 C21 C24 -176.7(4) . .
N10 C23 C25 F28 159.2(5) . .
N10 C23 C25 F29 40.7(7) . .
N10 C23 C25 F30 -75.4(6) . .
N11 N12 C28 C27 -0.6(4) . .
N11 N12 C28 C30 175.3(4) . .
N11 C26 C27 C28 0.0(5) . .
N11 C26 C29 F31 76.7(6) . .
N11 C26 C29 F32 -42.9(6) . .
N11 C26 C29 F33 -165.2(4) . .
N12 N11 C26 C27 -0.3(4) . .
N12 N11 C26 C29 179.5(4) . .
N12 C28 C30 F34 -175.6(9) . .
N12 C28 C30 F35 55.4(15) . .
N12 C28 C30 F36 -63.0(10) . .
N12 C28 C30 F34A -97.6(16) . .
N12 C28 C30 F35A 135.4(11) . .
N12 C28 C30 F36A 26.0(9) . .
C16 N7 N8 Cu5 172.3(2) . .
C16 N7 N8 C18 0.3(3) . .
C16 C17 C18 N8 0.9(5) . .
C16 C17 C18 C20 -174.5(4) . .
C17 C16 C19 F19 139.4(4) . .
C17 C16 C19 F20 18.3(6) . .
C17 C16 C19 F21 -101.8(5) . .
C17 C18 C20 F22 -15.7(8) . .
C17 C18 C20 F23 103.1(5) . .
C17 C18 C20 F24 -139.6(5) . .
C19 C16 C17 C18 174.1(4) . .
C21 N9 N10 Cu6 169.4(2) . .
C21 N9 N10 C23 0.0(4) . .
C21 C22 C23 N10 -0.6(5) . .
C21 C22 C23 C25 -180.0(4) . .
C22 C21 C24 F25 140.5(5) . .
C22 C21 C24 F26 -104.0(5) . .
C22 C21 C24 F27 19.1(7) . .
C22 C23 C25 F28 -21.4(7) . .
C22 C23 C25 F29 -139.9(5) . .
C22 C23 C25 F30 104.0(6) . .
C24 C21 C22 C23 176.5(4) . .
C26 N11 N12 Cu4 171.3(2) . .
C26 N11 N12 C28 0.6(4) . .
C26 C27 C28 N12 0.4(5) . .
C26 C27 C28 C30 -175.2(4) . .
C27 C26 C29 F31 -103.6(5) . .
C27 C26 C29 F32 136.8(5) . .
C27 C26 C29 F33 14.5(8) . .
C27 C28 C30 F34 -0.4(11) . .
C27 C28 C30 F35 -129.4(14) . .
C27 C28 C30 F36 112.2(10) . .
C27 C28 C30 F34A 77.6(16) . .
C27 C28 C30 F35A -49.4(12) . .
C27 C28 C30 F36A -158.9(8) . .
C29 C26 C27 C28 -179.8(4) . .
C31 C32 C33 C31 0.0(8) . 2_656
C33 C31 C32 C33 0.0(8) 2_656 .
C34 C35 C36 C34 0.4(7) . 2_667
C36 C34 C35 C36 -0.4(7) 2_667 .
